data_7155005
loop_
_publ_author_name
'Anitha, Mandala'
'Gangadhararao, G.'
'Kumara Swamy, K. C.'

_publ_section_title
;
 Base catalysed intermolecular cyclisation of N-protected o-amino
 benzaldehyde/acetophenone with phosphorus/sulphur based allenes: facile
 synthesis of substituted quinolines.
;
_journal_issue 14
_journal_name_full 'Organic &amp; biomolecular chemistry'
_journal_page_first 3591
_journal_page_last 3602
_journal_paper_doi 10.1039/c6ob00259e
_journal_volume 14
_journal_year 2016
_chemical_formula_moiety 'C29 H28 N O4 P'
_chemical_formula_sum 'C29 H28 N O4 P'
_chemical_formula_weight 485.49
_chemical_name_systematic
; 
 ? 
;
_space_group_IT_number 2
_symmetry_cell_setting triclinic
_symmetry_space_group_name_Hall '-P 1'
_symmetry_space_group_name_H-M 'P -1'
_atom_sites_solution_hydrogens geom
_atom_sites_solution_primary direct
_atom_sites_solution_secondary difmap
_audit_creation_method SHELXL-97
_audit_update_record
;
2016-01-16 deposited with the CCDC.
2016-03-03 downloaded from the CCDC.
;
_cell_angle_alpha 68.115(7)
_cell_angle_beta 68.507(7)
_cell_angle_gamma 89.099(7)
_cell_formula_units_Z 2
_cell_length_a 10.4790(9)
_cell_length_b 10.8907(9)
_cell_length_c 12.8985(9)
_cell_measurement_reflns_used 3859
_cell_measurement_temperature 293(2)
_cell_measurement_theta_max 71.6070
_cell_measurement_theta_min 4.0050
_cell_volume 1258.4(2)
_computing_cell_refinement 'CrysAlisPro, Oxford Diffraction Ltd.'
_computing_data_collection 'CrysAlisPro, Oxford Diffraction Ltd.'
_computing_data_reduction 'CrysAlisPro, Oxford Diffraction Ltd.'
_computing_structure_refinement 'SHELXL-97 (Sheldrick, 1997)'
_computing_structure_solution 'SHELXS-97 (Sheldrick, 1990)'
_diffrn_ambient_temperature 293(2)
_diffrn_measured_fraction_theta_full 0.975
_diffrn_measured_fraction_theta_max 0.975
_diffrn_measurement_device_type 'CCD area detector'
_diffrn_measurement_method 'phi and omega scans'
_diffrn_radiation_monochromator graphite
_diffrn_radiation_source 'fine-focus sealed tube'
_diffrn_radiation_type CuK\a
_diffrn_radiation_wavelength 1.54184
_diffrn_reflns_av_R_equivalents 0.0207
_diffrn_reflns_av_sigmaI/netI 0.0279
_diffrn_reflns_limit_h_max 12
_diffrn_reflns_limit_h_min -12
_diffrn_reflns_limit_k_max 12
_diffrn_reflns_limit_k_min -13
_diffrn_reflns_limit_l_max 15
_diffrn_reflns_limit_l_min -12
_diffrn_reflns_number 8508
_diffrn_reflns_theta_full 71.79
_diffrn_reflns_theta_max 71.79
_diffrn_reflns_theta_min 4.01
_diffrn_standards_decay_% none
_diffrn_standards_interval_count 'not applicable'
_diffrn_standards_interval_time 'not applicable'
_diffrn_standards_number 'not applicable'
_exptl_absorpt_coefficient_mu 1.255
_exptl_absorpt_correction_T_max 1.0000
_exptl_absorpt_correction_T_min 0.69580
_exptl_crystal_colour colourless
_exptl_crystal_density_diffrn 1.281
_exptl_crystal_density_method 'not measured'
_exptl_crystal_description block
_exptl_crystal_F_000 512.0
_exptl_crystal_recrystallization_method 'Re-crystallisation from solvent: '
_refine_diff_density_max 0.312
_refine_diff_density_min -0.352
_refine_diff_density_rms 0.045
_refine_ls_extinction_method none
_refine_ls_goodness_of_fit_ref 1.045
_refine_ls_hydrogen_treatment mixed
_refine_ls_matrix_type full
_refine_ls_number_parameters 319
_refine_ls_number_reflns 4810
_refine_ls_number_restraints 0
_refine_ls_restrained_S_all 1.045
_refine_ls_R_factor_all 0.0540
_refine_ls_R_factor_gt 0.0463
_refine_ls_shift/su_max 0.000
_refine_ls_shift/su_mean 0.000
_refine_ls_structure_factor_coef Fsqd
_refine_ls_weighting_details 'calc w=1/[\s^2^(Fo^2^)+(0.0759P)^2^+0.2587P] where P=(Fo^2^+2Fc^2^)/3'
_refine_ls_weighting_scheme calc
_refine_ls_wR_factor_gt 0.1279
_refine_ls_wR_factor_ref 0.1358
_reflns_number_gt 4088
_reflns_number_total 4810
_reflns_threshold_expression >2sigma(I)
_cod_data_source_file c6ob00259e2.cif
_cod_data_source_block compound9
_cod_depositor_comments 'Adding full bibliography for 7155004--7155010.cif.'
_cod_original_cell_volume 1258.45(17)
_cod_original_sg_symbol_H-M P-1
_cod_database_code 7155005

loop_
_symmetry_equiv_pos_as_xyz
'x, y, z'
'-x, -y, -z'

loop_
_atom_site_label
_atom_site_type_symbol
_atom_site_fract_x
_atom_site_fract_y
_atom_site_fract_z
_atom_site_U_iso_or_equiv
_atom_site_adp_type
_atom_site_occupancy
_atom_site_symmetry_multiplicity
_atom_site_calc_flag
_atom_site_refinement_flags
P1 P 0.39722(5) 0.87219(4) 0.35818(4) 0.04172(15) Uani 1 1 d .
O4 O 0.33007(13) 0.88022(12) 0.26448(12) 0.0433(3) Uani 1 1 d .
N1 N 0.52259(16) 0.74825(14) 0.12121(13) 0.0411(3) Uani 1 1 d .
O1 O 0.55539(14) 0.91154(13) 0.27844(14) 0.0504(3) Uani 1 1 d .
O2 O 0.35222(15) 0.99613(13) 0.39004(13) 0.0503(3) Uani 1 1 d .
O3 O 0.36147(18) 0.74818(15) 0.46359(14) 0.0629(4) Uani 1 1 d .
C5 C 0.6608(2) 0.73762(18) 0.08613(17) 0.0432(4) Uani 1 1 d .
C3 C 0.6165(2) 0.53844(18) 0.26663(19) 0.0480(4) Uani 1 1 d .
H3 H 0.6477 0.4688 0.3154 0.058 Uiso 1 1 calc R
C10 C 0.28564(18) 0.67211(17) 0.25619(15) 0.0382(4) Uani 1 1 d .
C2 C 0.4791(2) 0.54975(17) 0.30463(17) 0.0430(4) Uani 1 1 d .
C11 C 0.19695(19) 0.55924(16) 0.26538(16) 0.0406(4) Uani 1 1 d .
C4 C 0.7128(2) 0.6306(2) 0.15439(19) 0.0474(4) Uani 1 1 d .
C17 C 0.23877(18) 0.78140(17) 0.27193(16) 0.0388(4) Uani 1 1 d .
C26 C 0.5542(2) 1.1538(2) 0.22410(19) 0.0531(5) Uani 1 1 d .
C25 C 0.6007(2) 1.0424(2) 0.1797(2) 0.0552(5) Uani 1 1 d .
H25A H 0.5633 1.0463 0.1202 0.066 Uiso 1 1 calc R
H25B H 0.7010 1.0562 0.1403 0.066 Uiso 1 1 calc R
C1 C 0.43626(18) 0.65785(16) 0.22518(16) 0.0385(4) Uani 1 1 d .
C18 C 0.09875(19) 0.82041(17) 0.29464(17) 0.0424(4) Uani 1 1 d .
C29 C 0.3978(2) 1.1274(2) 0.2906(2) 0.0555(5) Uani 1 1 d .
H29A H 0.3676 1.1955 0.3222 0.067 Uiso 1 1 calc R
H29B H 0.3551 1.1331 0.2340 0.067 Uiso 1 1 calc R
C16 C 0.0610(2) 0.51494(19) 0.34865(18) 0.0488(4) Uani 1 1 d .
H16 H 0.0211 0.5575 0.4010 0.059 Uiso 1 1 calc R
C9 C 0.8566(2) 0.6233(3) 0.1078(2) 0.0625(6) Uani 1 1 d .
H9 H 0.8923 0.5519 0.1499 0.075 Uiso 1 1 calc R
C6 C 0.7542(2) 0.8379(2) -0.02254(19) 0.0536(5) Uani 1 1 d .
H6 H 0.7212 0.9105 -0.0663 0.064 Uiso 1 1 calc R
C12 C 0.2540(2) 0.49246(19) 0.18940(18) 0.0493(4) Uani 1 1 d .
H12 H 0.3454 0.5191 0.1341 0.059 Uiso 1 1 calc R
C15 C -0.0158(2) 0.4085(2) 0.3548(2) 0.0603(5) Uani 1 1 d .
H15 H -0.1067 0.3800 0.4110 0.072 Uiso 1 1 calc R
C23 C 0.0398(2) 0.8706(2) 0.3831(2) 0.0529(5) Uani 1 1 d .
H23 H 0.0914 0.8847 0.4240 0.064 Uiso 1 1 calc R
C24 C 0.3773(2) 0.4551(2) 0.42643(19) 0.0559(5) Uani 1 1 d .
H24A H 0.3183 0.3988 0.4152 0.084 Uiso 1 1 calc R
H24B H 0.3220 0.5053 0.4694 0.084 Uiso 1 1 calc R
H24C H 0.4266 0.4008 0.4723 0.084 Uiso 1 1 calc R
C7 C 0.8922(2) 0.8287(3) -0.0633(2) 0.0643(6) Uani 1 1 d .
H7 H 0.9530 0.8951 -0.1347 0.077 Uiso 1 1 calc R
C27 C 0.6238(3) 1.1613(2) 0.3073(2) 0.0704(7) Uani 1 1 d .
H27A H 0.5942 1.2328 0.3329 0.106 Uiso 1 1 calc R
H27B H 0.7225 1.1773 0.2642 0.106 Uiso 1 1 calc R
H27C H 0.5984 1.0783 0.3769 0.106 Uiso 1 1 calc R
C8 C 0.9426(2) 0.7203(3) 0.0014(2) 0.0692(6) Uani 1 1 d .
H8 H 1.0367 0.7140 -0.0285 0.083 Uiso 1 1 calc R
C20 C -0.1130(3) 0.8349(2) 0.2606(3) 0.0681(7) Uani 1 1 d .
H20 H -0.1644 0.8234 0.2186 0.082 Uiso 1 1 calc R
C14 C 0.0419(3) 0.3448(2) 0.2779(2) 0.0649(6) Uani 1 1 d .
H14 H -0.0100 0.2733 0.2821 0.078 Uiso 1 1 calc R
C19 C 0.0218(2) 0.8063(2) 0.2310(2) 0.0554(5) Uani 1 1 d .
H19 H 0.0611 0.7775 0.1681 0.066 Uiso 1 1 calc R
C28 C 0.5912(4) 1.2856(3) 0.1140(3) 0.0852(9) Uani 1 1 d .
H28A H 0.5460 1.2802 0.0629 0.128 Uiso 1 1 calc R
H28B H 0.6897 1.3031 0.0694 0.128 Uiso 1 1 calc R
H28C H 0.5613 1.3567 0.1403 0.128 Uiso 1 1 calc R
C13 C 0.1759(3) 0.3867(2) 0.1952(2) 0.0622(6) Uani 1 1 d .
H13 H 0.2146 0.3440 0.1428 0.075 Uiso 1 1 calc R
C21 C -0.1711(2) 0.8797(2) 0.3512(3) 0.0707(7) Uani 1 1 d .
H21 H -0.2625 0.8965 0.3721 0.085 Uiso 1 1 calc R
C22 C -0.0943(2) 0.9001(2) 0.4116(2) 0.0666(6) Uani 1 1 d .
H22 H -0.1326 0.9336 0.4712 0.080 Uiso 1 1 calc R

loop_
_atom_site_aniso_label
_atom_site_aniso_U_11
_atom_site_aniso_U_22
_atom_site_aniso_U_33
_atom_site_aniso_U_23
_atom_site_aniso_U_13
_atom_site_aniso_U_12
P1 0.0455(3) 0.0379(2) 0.0537(3) -0.0234(2) -0.0269(2) 0.00901(18)
O4 0.0454(7) 0.0369(6) 0.0589(7) -0.0218(5) -0.0294(6) 0.0069(5)
N1 0.0446(8) 0.0379(7) 0.0449(8) -0.0195(6) -0.0188(7) 0.0079(6)
O1 0.0438(7) 0.0496(7) 0.0759(9) -0.0358(7) -0.0317(7) 0.0139(6)
O2 0.0545(8) 0.0478(7) 0.0563(8) -0.0310(6) -0.0193(6) 0.0092(6)
O3 0.0836(11) 0.0476(8) 0.0653(9) -0.0159(7) -0.0435(8) 0.0025(7)
C5 0.0470(10) 0.0433(9) 0.0492(9) -0.0268(8) -0.0205(8) 0.0069(7)
C3 0.0584(12) 0.0403(9) 0.0599(11) -0.0244(8) -0.0342(10) 0.0177(8)
C10 0.0403(9) 0.0372(8) 0.0413(8) -0.0173(7) -0.0187(7) 0.0068(7)
C2 0.0532(10) 0.0345(8) 0.0486(9) -0.0193(7) -0.0249(8) 0.0105(7)
C11 0.0487(10) 0.0335(8) 0.0447(9) -0.0146(7) -0.0245(8) 0.0063(7)
C4 0.0476(10) 0.0508(10) 0.0595(11) -0.0330(9) -0.0265(9) 0.0135(8)
C17 0.0413(9) 0.0365(8) 0.0466(9) -0.0186(7) -0.0233(7) 0.0052(7)
C26 0.0657(13) 0.0424(10) 0.0574(11) -0.0169(9) -0.0329(10) 0.0009(9)
C25 0.0452(11) 0.0665(13) 0.0568(11) -0.0288(10) -0.0180(9) 0.0022(9)
C1 0.0438(9) 0.0336(8) 0.0448(9) -0.0194(7) -0.0206(7) 0.0085(7)
C18 0.0422(9) 0.0350(8) 0.0566(10) -0.0196(7) -0.0249(8) 0.0086(7)
C29 0.0704(14) 0.0411(10) 0.0707(13) -0.0292(9) -0.0377(11) 0.0192(9)
C16 0.0521(11) 0.0431(9) 0.0488(10) -0.0166(8) -0.0184(9) 0.0044(8)
C9 0.0544(13) 0.0751(15) 0.0794(15) -0.0442(13) -0.0353(12) 0.0233(11)
C6 0.0567(12) 0.0514(11) 0.0519(11) -0.0249(9) -0.0155(9) 0.0013(9)
C12 0.0562(11) 0.0454(10) 0.0535(10) -0.0247(8) -0.0240(9) 0.0089(8)
C15 0.0577(13) 0.0466(11) 0.0680(13) -0.0111(10) -0.0266(11) -0.0038(9)
C23 0.0491(11) 0.0555(11) 0.0654(12) -0.0318(10) -0.0264(10) 0.0146(9)
C24 0.0635(13) 0.0446(10) 0.0541(11) -0.0100(9) -0.0267(10) 0.0090(9)
C7 0.0528(12) 0.0744(15) 0.0636(13) -0.0377(12) -0.0090(10) -0.0038(10)
C27 0.0958(19) 0.0524(12) 0.0853(16) -0.0281(11) -0.0577(15) 0.0023(12)
C8 0.0432(12) 0.0967(19) 0.0775(15) -0.0511(15) -0.0169(11) 0.0094(11)
C20 0.0613(14) 0.0534(12) 0.115(2) -0.0363(13) -0.0580(15) 0.0171(10)
C14 0.0778(16) 0.0427(10) 0.0856(16) -0.0227(11) -0.0462(14) -0.0007(10)
C19 0.0604(13) 0.0471(10) 0.0826(14) -0.0335(10) -0.0458(12) 0.0166(9)
C28 0.109(2) 0.0581(14) 0.0792(17) -0.0028(13) -0.0503(17) -0.0118(14)
C13 0.0804(16) 0.0508(11) 0.0765(14) -0.0377(11) -0.0405(13) 0.0123(11)
C21 0.0430(11) 0.0573(13) 0.112(2) -0.0297(13) -0.0338(13) 0.0152(10)
C22 0.0531(13) 0.0666(14) 0.0825(16) -0.0377(12) -0.0211(12) 0.0200(10)

loop_
_atom_type_symbol
_atom_type_description
_atom_type_scat_dispersion_real
_atom_type_scat_dispersion_imag
_atom_type_scat_source
C C 0.0181 0.0091 'International Tables Vol C Tables 4.2.6.8 and 6.1.1.4'
H H 0.0000 0.0000 'International Tables Vol C Tables 4.2.6.8 and 6.1.1.4'
N N 0.0311 0.0180 'International Tables Vol C Tables 4.2.6.8 and 6.1.1.4'
O O 0.0492 0.0322 'International Tables Vol C Tables 4.2.6.8 and 6.1.1.4'
P P 0.2955 0.4335 'International Tables Vol C Tables 4.2.6.8 and 6.1.1.4'
Br Br -0.6763 1.2805 'International Tables Vol C Tables 4.2.6.8 and 6.1.1.4'

loop_
_geom_angle_atom_site_label_1
_geom_angle_atom_site_label_2
_geom_angle_atom_site_label_3
_geom_angle
O3 P1 O1 114.49(9)
O3 P1 O2 113.37(9)
O1 P1 O2 104.63(7)
O3 P1 O4 116.36(8)
O1 P1 O4 103.67(8)
O2 P1 O4 102.89(7)
C17 O4 P1 127.74(11)
C1 N1 C5 118.26(15)
C25 O1 P1 117.54(12)
C29 O2 P1 117.14(12)
N1 C5 C4 122.35(18)
N1 C5 C6 118.35(18)
C4 C5 C6 119.30(19)
C2 C3 C4 121.22(17)
C17 C10 C11 124.12(16)
C17 C10 C1 120.24(15)
C11 C10 C1 115.63(14)
C3 C2 C1 117.12(17)
C3 C2 C24 121.29(17)
C1 C2 C24 121.57(17)
C16 C11 C12 118.07(17)
C16 C11 C10 123.22(16)
C12 C11 C10 118.69(17)
C5 C4 C3 117.09(18)
C5 C4 C9 118.6(2)
C3 C4 C9 124.33(19)
C10 C17 O4 119.64(15)
C10 C17 C18 129.51(16)
O4 C17 C18 110.83(14)
C29 C26 C28 108.1(2)
C29 C26 C27 110.45(19)
C28 C26 C27 110.22(19)
C29 C26 C25 108.61(16)
C28 C26 C25 108.4(2)
C27 C26 C25 110.97(19)
O1 C25 C26 111.76(16)
N1 C1 C2 123.81(17)
N1 C1 C10 115.63(15)
C2 C1 C10 120.55(16)
C23 C18 C19 118.31(18)
C23 C18 C17 119.81(17)
C19 C18 C17 121.88(17)
O2 C29 C26 111.72(16)
C15 C16 C11 120.9(2)
C8 C9 C4 120.2(2)
C7 C6 C5 120.3(2)
C13 C12 C11 120.7(2)
C14 C15 C16 120.2(2)
C22 C23 C18 121.1(2)
C6 C7 C8 120.3(2)
C9 C8 C7 121.2(2)
C21 C20 C19 120.5(2)
C13 C14 C15 119.9(2)
C20 C19 C18 120.3(2)
C14 C13 C12 120.2(2)
C20 C21 C22 120.0(2)
C21 C22 C23 119.7(2)

loop_
_geom_bond_atom_site_label_1
_geom_bond_atom_site_label_2
_geom_bond_distance
P1 O3 1.4446(15)
P1 O1 1.5599(15)
P1 O2 1.5699(13)
P1 O4 1.5831(12)
O4 C17 1.404(2)
N1 C1 1.319(2)
N1 C5 1.367(2)
O1 C25 1.451(3)
O2 C29 1.457(2)
C5 C4 1.413(3)
C5 C6 1.415(3)
C3 C2 1.361(3)
C3 C4 1.414(3)
C10 C17 1.337(2)
C10 C11 1.495(2)
C10 C1 1.500(2)
C2 C1 1.435(2)
C2 C24 1.506(3)
C11 C16 1.389(3)
C11 C12 1.391(3)
C4 C9 1.416(3)
C17 C18 1.476(2)
C26 C29 1.518(3)
C26 C28 1.524(3)
C26 C27 1.526(3)
C26 C25 1.528(3)
C18 C23 1.386(3)
C18 C19 1.390(3)
C16 C15 1.383(3)
C9 C8 1.362(4)
C6 C7 1.362(3)
C12 C13 1.387(3)
C15 C14 1.375(4)
C23 C22 1.382(3)
C7 C8 1.392(4)
C20 C21 1.368(4)
C20 C19 1.385(3)
C14 C13 1.370(4)
C21 C22 1.377(4)
